data_7244026
loop_
_publ_author_name
'Sun, Chenxi'
'Ying, Jun'
'Zhang, Yanping'
'Jin, Liang'
'Tian, Aixiang'
'Wang, Xiuli'

_publ_section_title
;
 A series of POM-based compounds by tuning coordination groups and spacers
 of ligands: electrocatalytic, capacitive and photoelectrocatalytic
 properties
;
_journal_issue 3
_journal_name_full CrystEngComm
_journal_page_first 587
_journal_page_last 600
_journal_paper_doi 10.1039/D1CE01419F
_journal_volume 24
_journal_year 2022
_chemical_formula_moiety 'C13 H30 Co2 Mo6 N6 Na O31.5 Te, 3.5(H2 O)'
_chemical_formula_sum 'C13 H37 Co2 Mo6 N6 Na O35 Te'
_chemical_formula_weight 1681.57
_space_group_crystal_system triclinic
_space_group_IT_number 2
_space_group_name_Hall '-P 1'
_space_group_name_H-M_alt 'P -1'
_atom_sites_solution_hydrogens mixed
_atom_sites_solution_primary dual
_audit_block_doi 10.5517/ccdc.csd.cc281pbc
_audit_creation_date 2021-12-06
_audit_creation_method
;
Olex2 1.5
(compiled 2021.11.18 svn.ra9532c28 for OlexSys, GUI svn.r6429)
;
_audit_update_record
;
2021-12-07 deposited with the CCDC.	2021-12-08 downloaded from the CCDC.
;
_cell_angle_alpha 90.5020(10)
_cell_angle_beta 95.7840(10)
_cell_angle_gamma 112.6870(10)
_cell_formula_units_Z 2
_cell_length_a 8.3059(3)
_cell_length_b 10.2707(4)
_cell_length_c 27.0831(10)
_cell_measurement_reflns_used 5234
_cell_measurement_temperature 296.15
_cell_measurement_theta_max 28.433
_cell_measurement_theta_min 2.244
_cell_volume 2117.91(14)
_computing_cell_refinement 'SAINT V8.18C (?, 2016)'
_computing_data_reduction 'SAINT V8.18C (?, 2016)'
_computing_molecular_graphics 'Olex2 1.5 (Dolomanov et al., 2009)'
_computing_publication_material 'Olex2 1.5 (Dolomanov et al., 2009)'
_computing_structure_refinement 'SHELXL 2018/3 (Sheldrick, 2015)'
_computing_structure_solution 'SHELXT 2014/5 (Sheldrick, 2014)'
_diffrn_ambient_temperature 296.15
_diffrn_measured_fraction_theta_full 0.991
_diffrn_measured_fraction_theta_max 0.984
_diffrn_measurement_device_type 'Bruker APEX-II CCD'
_diffrn_measurement_method '\f and \w scans'
_diffrn_radiation_monochromator graphite
_diffrn_radiation_type MoK\a
_diffrn_radiation_wavelength 0.71073
_diffrn_reflns_av_R_equivalents 0.0405
_diffrn_reflns_av_unetI/netI 0.0398
_diffrn_reflns_Laue_measured_fraction_full 0.991
_diffrn_reflns_Laue_measured_fraction_max 0.984
_diffrn_reflns_limit_h_max 10
_diffrn_reflns_limit_h_min -10
_diffrn_reflns_limit_k_max 13
_diffrn_reflns_limit_k_min -13
_diffrn_reflns_limit_l_max 35
_diffrn_reflns_limit_l_min -35
_diffrn_reflns_number 39735
_diffrn_reflns_point_group_measured_fraction_full 0.991
_diffrn_reflns_point_group_measured_fraction_max 0.984
_diffrn_reflns_theta_full 25.242
_diffrn_reflns_theta_max 28.127
_diffrn_reflns_theta_min 1.513
_diffrn_source_current 30.0
_diffrn_source_power 1.2
_diffrn_source_voltage 40.0
_diffrn_standards_number 0
_exptl_absorpt_coefficient_mu 3.279
_exptl_absorpt_correction_T_max 0.7457
_exptl_absorpt_correction_T_min 0.6473
_exptl_absorpt_correction_type multi-scan
_exptl_absorpt_process_details
;
SADABS-2008/1 (Bruker,2008) was used for absorption correction.
wR2(int) was 0.0651 before and 0.0272 after correction.
The Ratio of minimum to maximum transmission is 0.8680.
The \l/2 correction factor is 0.0015.
;
_exptl_crystal_colour colourless
_exptl_crystal_colour_primary colourless
_exptl_crystal_density_diffrn 2.637
_exptl_crystal_description block
_exptl_crystal_F_000 1612
_refine_diff_density_max 1.123
_refine_diff_density_min -1.962
_refine_diff_density_rms 0.166
_refine_ls_extinction_method none
_refine_ls_goodness_of_fit_ref 1.054
_refine_ls_hydrogen_treatment constr
_refine_ls_matrix_type full
_refine_ls_number_parameters 663
_refine_ls_number_reflns 10164
_refine_ls_number_restraints 256
_refine_ls_restrained_S_all 1.262
_refine_ls_R_factor_all 0.0576
_refine_ls_R_factor_gt 0.0386
_refine_ls_shift/su_max 0.002
_refine_ls_shift/su_mean 0.000
_refine_ls_structure_factor_coef Fsqd
_refine_ls_weighting_details 'w=1/[\s^2^(Fo^2^)+(0.0379P)^2^+10.0032P] where P=(Fo^2^+2Fc^2^)/3'
_refine_ls_weighting_scheme calc
_refine_ls_wR_factor_gt 0.0867
_refine_ls_wR_factor_ref 0.0945
_reflns_Friedel_coverage 0.000
_reflns_number_gt 7874
_reflns_number_total 10164
_reflns_threshold_expression 'I > 2\s(I)'
_cod_data_source_file d1ce01419f2.cif
_cod_data_source_block 2_CCDC4
_cod_depositor_comments 'Adding full bibliography for 7244020--7244026.cif.'
_cod_database_code 7244026
_shelx_shelxl_version_number 2018/3
_shelx_space_group_comment
;
The symmetry employed for this shelxl refinement is uniquely defined
by the following loop, which should always be used as a source of
symmetry information in preference to the above space-group names.
They are only intended as comments.
;
_olex2_refinement_description
;
1. Fixed Uiso
 At 1.2 times of:
  All C(H) groups, All C(H,H) groups, All N(H) groups
 At 1.5 times of:
  All O(H,H) groups
2. Restrained distances
 C5A-C6A
 2.4 with sigma of 0.02
 N4A-C10A = C10A-C5A
 1.4 with sigma of 0.02
 Co1-H5A \\sim Co1-H5B
 with sigma of 0.02
3. Uiso/Uaniso restraints and constraints
Uanis(O38) \\sim Ueq, Uanis(O39) \\sim Ueq: with sigma of 0.01 and sigma for
terminal atoms of 0.02
Uanis(N2) \\sim Ueq, Uanis(N4) \\sim Ueq, Uanis(C2) \\sim Ueq, Uanis(C4) \\sim
Ueq, Uanis(C5) \\sim Ueq, Uanis(C6) \\sim Ueq, Uanis(C10) \\sim Ueq, Uanis(C13)
\\sim Ueq, Uanis(C13A) \\sim Ueq, Uanis(C4A) \\sim Ueq, Uanis(C2A) \\sim Ueq,
Uanis(C6A) \\sim Ueq, Uanis(N4A) \\sim Ueq, Uanis(C10A) \\sim Ueq, Uanis(C5A)
\\sim Ueq, Uanis(N2A) \\sim Ueq: with sigma of 0.01 and sigma for terminal
atoms of 0.02
Uanis(O37) \\sim Ueq: with sigma of 0.01 and sigma for terminal atoms of 0.02
Uanis(O37A) \\sim Ueq, Uanis(O37) \\sim Ueq: with sigma of 0.01 and sigma for
terminal atoms of 0.02
Uanis(O40) \\sim Ueq: with sigma of 0.01 and sigma for terminal atoms of 0.02
Uanis(O34) \\sim Ueq, Uanis(O35) \\sim Ueq: with sigma of 0.005 and sigma for
terminal atoms of 0.01
4. Rigid body (RIGU) restrains
 N2, N4, C2, C4, C5, C6, C10, C13, C13A, C4A, C2A, C6A, N4A, C10A, C5A, N2A, N6
 with sigma for 1-2 distances of 0.001 and sigma for 1-3 distances of 0.001
5. Others
 Sof(O37A)=Sof(H37C)=Sof(H37D)=Sof(C10A)=Sof(H10A)=Sof(N4A)=Sof(C6A)=Sof(H6A)=
 Sof(C5A)=Sof(H5AA)=Sof(N2A)=Sof(H2AC)=1-FVAR(1)
 Sof(N4)=Sof(C6)=Sof(H6)=Sof(N2)=Sof(H2)=Sof(C5)=Sof(H5)=Sof(C10)=Sof(H10)=
 Sof(O37)=Sof(H37A)=Sof(H37B)=FVAR(1)
 Sof(C13A)=Sof(H13C)=Sof(H13D)=Sof(C4A)=Sof(H4AA)=Sof(H4AB)=Sof(C2A)=Sof(H2AA)=
 Sof(H2AB)=1-FVAR(2)
 Sof(C2)=Sof(H2A)=Sof(H2B)=Sof(C4)=Sof(H4A)=Sof(H4B)=Sof(C13)=Sof(H13A)=
 Sof(H13B)=FVAR(2)
 Fixed Sof: O35(0.5) H35A(0.5) H35B(0.5) O38(0.5) H38A(0.5) H38B(0.5) O39(0.5)
 H39A(0.5) H39B(0.5) O40(0.5) H40A(0.5) H40B(0.5)
6.a Riding coordinates:
 O5(H5A,H5B), O8(H8A,H8B), O11(H11A,H11B), O20(H20A,H20B), O21(H21A,H21),
 O33(H33A,H33B), O34(H34A,H34B), O35(H35A,H35B), O36(H36A,H36B), O37(H37A,H37B),
  O37A(H37C,H37D), O38(H38A,H38B), O39(H39A,H39B), O40(H40A,H40B)
6.b Secondary CH2 refined with riding coordinates:
 C2(H2A,H2B), C4(H4A,H4B), C13(H13A,H13B), C13A(H13C,H13D), C4A(H4AA,H4AB),
 C2A(H2AA,H2AB)
6.c Aromatic/amide H refined with riding coordinates:
 C6(H6), N2(H2), C5(H5), C10(H10), C3(H3), C7(H7), C8(H8), C9(H9), C11(H11),
 C10A(H10A), C6A(H6A), C5A(H5AA), N2A(H2AC)
6.d Fitted pentagon refined as free rotating group:
 N4(C6,N2,C5,C10), C10A(N4A,C6A,C5A,N2A)
;
_olex2_submission_special_instructions 'No special instructions were received'

loop_
_space_group_symop_operation_xyz
'x, y, z'
'-x, -y, -z'

loop_
_atom_site_label
_atom_site_type_symbol
_atom_site_fract_x
_atom_site_fract_y
_atom_site_fract_z
_atom_site_U_iso_or_equiv
_atom_site_adp_type
_atom_site_occupancy
_atom_site_site_symmetry_order
_atom_site_calc_flag
_atom_site_refinement_flags_posn
_atom_site_refinement_flags_adp
_atom_site_refinement_flags_occupancy
_atom_site_disorder_assembly
_atom_site_disorder_group
Te1 Te 0.500000 0.500000 0.500000 0.01341(10) Uani 1 2 d S . P . .
Te2 Te 1.000000 2.000000 1.000000 0.01447(10) Uani 1 2 d S . P . .
Mo1 Mo 0.52149(6) 0.81067(5) 0.46785(2) 0.01745(10) Uani 1 1 d . . . . .
Mo2 Mo 1.11481(7) 2.02189(5) 0.88678(2) 0.02265(11) Uani 1 1 d . . . . .
Mo3 Mo 1.31236(6) 2.28795(5) 0.96838(2) 0.01791(10) Uani 1 1 d . . . . .
Mo4 Mo 0.59702(7) 0.60705(5) 0.38719(2) 0.02183(11) Uani 1 1 d . . . . .
Mo5 Mo 0.44047(7) 0.71117(5) 0.58151(2) 0.01873(11) Uani 1 1 d . . . . .
Mo6 Mo 0.79509(6) 1.73492(5) 0.91747(2) 0.01783(10) Uani 1 1 d . . . . .
Co1 Co 0.74420(10) 1.35023(8) 0.91454(3) 0.01815(16) Uani 1 1 d D . . . .
Co2 Co 0.10505(10) 0.87634(8) 0.57664(3) 0.01934(16) Uani 1 1 d . . . . .
Na1 Na 0.6441(5) 1.3186(4) 1.03128(16) 0.0716(11) Uani 1 1 d . . . . .
O1 O 0.3328(5) 0.3386(4) 0.52833(13) 0.0169(8) Uani 1 1 d . . . . .
O3 O 0.9915(7) 2.0180(5) 0.83197(16) 0.0396(12) Uani 1 1 d . . . . .
O4 O 0.5620(6) 0.7787(5) 0.63706(15) 0.0332(10) Uani 1 1 d . . . . .
O5 O 0.6908(6) 1.1348(5) 0.90861(19) 0.0387(12) Uani 1 1 d . . . . .
H5A H 0.764586 1.096885 0.915268 0.058 Uiso 1 1 d DR U . . .
H5B H 0.591406 1.068155 0.910098 0.058 Uiso 1 1 d DR U . . .
O6 O 0.8832(5) 1.9716(4) 0.93282(13) 0.0183(8) Uani 1 1 d . . . . .
O7 O 0.7909(5) 1.5651(4) 0.92116(15) 0.0245(9) Uani 1 1 d . . . . .
O8 O -0.0665(6) 0.9817(5) 0.57486(18) 0.0364(11) Uani 1 1 d . . . . .
H8A H -0.166872 0.927331 0.560728 0.055 Uiso 1 1 d R U . . .
H8B H -0.032162 1.050841 0.555988 0.055 Uiso 1 1 d R U . . .
O9 O 0.6731(6) 1.7347(5) 0.86322(15) 0.0311(10) Uani 1 1 d . . . . .
O10 O 0.9427(5) 1.7986(4) 0.99670(14) 0.0176(8) Uani 1 1 d . . . . .
O11 O -0.0778(6) 0.6959(5) 0.60420(18) 0.0378(11) Uani 1 1 d . . . . .
H11A H -0.180133 0.673585 0.587707 0.057 Uiso 1 1 d R U . . .
H11B H -0.051683 0.623915 0.598587 0.057 Uiso 1 1 d R U . . .
O12 O 0.7853(7) 0.7438(5) 0.37621(18) 0.0382(11) Uani 1 1 d . . . . .
O13 O 0.4840(7) 0.5401(5) 0.33029(16) 0.0392(12) Uani 1 1 d . . . . .
O14 O 0.7855(5) 1.9525(4) 1.03032(14) 0.0187(8) Uani 1 1 d . . . . .
O16 O 0.2762(6) 0.7755(4) 0.57561(16) 0.0277(9) Uani 1 1 d . . . . .
O17 O 0.7037(6) 0.9494(4) 0.45135(15) 0.0241(9) Uani 1 1 d . . . . .
O18 O 0.3564(5) 0.6081(4) 0.50056(13) 0.0173(8) Uani 1 1 d . . . . .
O19 O 1.1627(5) 2.2174(4) 0.90703(14) 0.0229(8) Uani 1 1 d . . . . .
O20 O 0.9857(6) 1.3967(5) 0.88481(18) 0.0361(11) Uani 1 1 d . . . . .
H20A H 1.044944 1.352077 0.901865 0.054 Uiso 1 1 d R U . . .
H20B H 0.966914 1.351337 0.856715 0.054 Uiso 1 1 d R U . . .
O21 O 0.8744(6) 1.3653(5) 0.98742(15) 0.0288(9) Uani 1 1 d . . . . .
H21A H 0.828981 1.274734 0.981042 0.043 Uiso 1 1 d R U . . .
H21 H 0.973931 1.379764 1.000792 0.043 Uiso 1 1 d R U . A -1
O22 O 0.5990(5) 0.8341(4) 0.53908(14) 0.0207(8) Uani 1 1 d . . . . .
O23 O 0.4510(5) 0.7023(4) 0.40547(14) 0.0224(8) Uani 1 1 d . . . . .
O24 O 1.3155(6) 2.0357(5) 0.87156(18) 0.0392(12) Uani 1 1 d . . . . .
O25 O 1.0299(5) 1.8203(4) 0.89788(15) 0.0238(9) Uani 1 1 d . . . . .
O26 O 1.5144(5) 2.3057(4) 0.94983(15) 0.0263(9) Uani 1 1 d . . . . .
O27 O 1.3048(6) 2.4502(4) 0.96781(16) 0.0288(9) Uani 1 1 d . . . . .
O28 O 0.5816(5) 0.5713(4) 0.56847(13) 0.0175(8) Uani 1 1 d . . . . .
O29 O 0.2890(6) 0.5248(4) 0.59945(15) 0.0247(9) Uani 1 1 d . . . . .
O30 O 0.3508(6) 0.8644(4) 0.46398(15) 0.0263(9) Uani 1 1 d . . . . .
O32 O 0.6221(5) 1.7237(4) 0.96138(14) 0.0213(8) Uani 1 1 d . . . . .
O33 O 0.0070(7) 0.8037(6) 0.50229(17) 0.0461(13) Uani 1 1 d . . . . .
H33A H -0.104352 0.759083 0.500001 0.069 Uiso 1 1 d R U . . .
H33B H 0.045358 0.741373 0.494111 0.069 Uiso 1 1 d R U . . .
O34 O 0.7517(10) 1.3317(8) 1.0925(3) 0.094(2) Uani 1 1 d . U . . .
H34A H 0.820444 1.288048 1.092825 0.141 Uiso 1 1 d R U . . .
H34B H 0.819514 1.417658 1.099675 0.141 Uiso 1 1 d R U . . .
O35 O 0.5421(18) 1.0718(17) 1.0277(5) 0.080(4) Uani 0.5 1 d . U P B -1
H35A H 0.599815 1.046406 1.051919 0.120 Uiso 0.5 1 d R U P B -1
H35B H 0.569785 1.040016 1.001099 0.120 Uiso 0.5 1 d R U P B -1
N1 N 0.2158(7) 0.9620(5) 0.64985(17) 0.0263(11) Uani 1 1 d . . . . .
N3 N 0.5914(7) 1.3372(5) 0.84682(17) 0.0266(11) Uani 1 1 d . . . . .
N4 N 0.1129(11) 1.6342(10) 0.7388(3) 0.052(2) Uani 0.660(9) 1 d G U P C 1
C6 C -0.0539(13) 1.5533(11) 0.7126(4) 0.072(3) Uani 0.660(9) 1 d G U P C 1
H6 H -0.076003 1.486524 0.686688 0.086 Uiso 0.660(9) 1 calc R U P C 1
N2 N -0.1810(10) 1.5924(13) 0.7329(5) 0.084(4) Uani 0.660(9) 1 d G U P C 1
H2 H -0.291909 1.558420 0.723351 0.101 Uiso 0.660(9) 1 calc R U P C 1
C5 C -0.0927(14) 1.6974(13) 0.7716(4) 0.085(4) Uani 0.660(9) 1 d G U P C 1
H5 H -0.144777 1.741508 0.791139 0.102 Uiso 0.660(9) 1 calc R U P C 1
C10 C 0.0889(13) 1.7232(10) 0.7753(4) 0.065(3) Uani 0.660(9) 1 d G U P C 1
H10 H 0.176671 1.787241 0.797624 0.078 Uiso 0.660(9) 1 calc R U P C 1
N5 N 0.5633(7) 1.2372(6) 0.80847(18) 0.0298(12) Uani 1 1 d . . . . .
N6 N 0.3749(9) 1.3377(7) 0.7945(2) 0.0471(16) Uani 1 1 d . . . . .
C1 C 0.3552(10) 1.1416(7) 0.7344(2) 0.0332(15) Uani 1 1 d . . . . .
C2 C 0.2659(17) 1.6276(14) 0.7242(5) 0.057(2) Uani 0.754(12) 1 d . U P C 1
H2A H 0.347539 1.722390 0.718976 0.068 Uiso 0.754(12) 1 calc R U P C 1
H2B H 0.237617 1.573113 0.692823 0.068 Uiso 0.754(12) 1 calc R U P C 1
C3 C 0.1744(11) 1.0643(9) 0.7246(3) 0.0445(18) Uani 1 1 d . . . . .
H3 H 0.098212 1.072230 0.746204 0.053 Uiso 1 1 calc R U . . .
C4 C 0.3553(17) 1.5603(12) 0.7626(5) 0.056(3) Uani 0.754(12) 1 d . U P C 1
H4A H 0.474412 1.582489 0.755010 0.067 Uiso 0.754(12) 1 calc R U P C 1
H4B H 0.362534 1.603612 0.795134 0.067 Uiso 0.754(12) 1 calc R U P C 1
C7 C 0.1106(9) 0.9759(8) 0.6822(2) 0.0376(16) Uani 1 1 d . . . . .
H7 H -0.009780 0.924185 0.675884 0.045 Uiso 1 1 calc R U . . .
C8 C 0.4636(9) 1.1206(7) 0.7020(2) 0.0301(14) Uani 1 1 d . . . . .
H8 H 0.584852 1.167477 0.708097 0.036 Uiso 1 1 calc R U . . .
C9 C 0.3892(9) 1.0294(6) 0.6606(2) 0.0268(13) Uani 1 1 d . . . . .
H9 H 0.462652 1.014510 0.639444 0.032 Uiso 1 1 calc R U . . .
C11 C 0.4761(10) 1.3934(7) 0.8373(2) 0.0375(17) Uani 1 1 d . . . . .
H11 H 0.465526 1.462885 0.857393 0.045 Uiso 1 1 calc R U . . .
C12 C 0.4329(10) 1.2397(7) 0.7781(2) 0.0343(15) Uani 1 1 d . . . . .
C13 C 0.2650(15) 1.4011(11) 0.7652(4) 0.044(2) Uani 0.754(12) 1 d . U P C 1
H13A H 0.156601 1.379365 0.780004 0.053 Uiso 0.754(12) 1 calc R U P C 1
H13B H 0.234944 1.358208 0.731731 0.053 Uiso 0.754(12) 1 calc R U P C 1
O36 O 0.5506(18) 0.9279(13) 0.8037(4) 0.169(6) Uani 1 1 d . . . . .
H36A H 0.489445 0.954018 0.822779 0.254 Uiso 1 1 d R U . . .
H36B H 0.566405 0.871647 0.824759 0.254 Uiso 1 1 d R U . . .
O37 O 0.9241(16) 1.4271(15) 0.6109(7) 0.136(6) Uani 0.660(9) 1 d . U P C 1
H37A H 1.009754 1.401368 0.616199 0.204 Uiso 0.660(9) 1 d R U P C 1
H37B H 0.932445 1.459278 0.581999 0.204 Uiso 0.660(9) 1 d R U P C 1
O37A O 0.996(2) 1.4660(19) 0.5204(7) 0.072(7) Uani 0.340(9) 1 d . U P C -2
H37C H 1.080069 1.517007 0.541565 0.107 Uiso 0.340(9) 1 d R U P C -2
H37D H 0.919769 1.502217 0.520705 0.107 Uiso 0.340(9) 1 d R U P C -2
O38 O 0.741(2) 0.917(2) 0.7257(6) 0.137(7) Uani 0.5 1 d . U P . .
H38A H 0.698912 0.931274 0.751694 0.205 Uiso 0.5 1 d R U P . .
H38B H 0.676802 0.889924 0.699784 0.205 Uiso 0.5 1 d R U P . .
O39 O 0.880(3) 1.220(3) 0.7870(10) 0.172(10) Uani 0.5 1 d . U P D 1
H39A H 0.793555 1.224942 0.796828 0.257 Uiso 0.5 1 d R U P D 1
H39B H 0.921355 1.162742 0.797078 0.257 Uiso 0.5 1 d R U P D 1
O40 O 0.872(3) 1.209(3) 0.6543(9) 0.183(10) Uani 0.5 1 d . U P . .
H40A H 0.954702 1.209523 0.639703 0.275 Uiso 0.5 1 d R U P . .
H40B H 0.811262 1.248913 0.637873 0.275 Uiso 0.5 1 d R U P . .
C13A C 0.158(5) 1.331(4) 0.7844(12) 0.051(5) Uani 0.246(12) 1 d . U P C 2
H13C H 0.073281 1.236457 0.788035 0.061 Uiso 0.246(12) 1 calc R U P C 2
H13D H 0.140991 1.395994 0.807475 0.061 Uiso 0.246(12) 1 calc R U P C 2
C4A C 0.142(5) 1.374(4) 0.7327(13) 0.058(5) Uani 0.246(12) 1 d . U P C 2
H4AA H 0.019232 1.349781 0.721231 0.070 Uiso 0.246(12) 1 calc R U P C 2
H4AB H 0.186605 1.322033 0.711428 0.070 Uiso 0.246(12) 1 calc R U P C 2
C2A C 0.246(7) 1.535(5) 0.7289(17) 0.076(6) Uani 0.246(12) 1 d . U P C 2
H2AA H 0.267407 1.559328 0.694928 0.092 Uiso 0.246(12) 1 calc R U P C 2
H2AB H 0.356946 1.569168 0.750045 0.092 Uiso 0.246(12) 1 calc R U P C 2
C10A C 0.165(3) 1.682(3) 0.7928(11) 0.113(7) Uani 0.340(9) 1 d DG U P C 2
H10A H 0.274482 1.711639 0.811508 0.136 Uiso 0.340(9) 1 calc R U P C 2
N4A N 0.113(4) 1.596(3) 0.7481(10) 0.092(6) Uani 0.340(9) 1 d DG U P C 2
C6A C -0.063(4) 1.576(3) 0.7315(10) 0.107(7) Uani 0.340(9) 1 d DG U P C 2
H6A H -0.129725 1.523445 0.703091 0.128 Uiso 0.340(9) 1 calc R U P C 2
C5A C -0.120(4) 1.649(4) 0.7660(13) 0.119(8) Uani 0.340(9) 1 d DG U P C 2
H5AA H -0.229932 1.653847 0.764118 0.143 Uiso 0.340(9) 1 calc R U P C 2
N2A N 0.021(5) 1.715(3) 0.8039(10) 0.127(8) Uani 0.340(9) 1 d G U P C 2
H2AC H 0.019995 1.766015 0.829071 0.152 Uiso 0.340(9) 1 calc R U P C 2

loop_
_atom_site_aniso_label
_atom_site_aniso_U_11
_atom_site_aniso_U_22
_atom_site_aniso_U_33
_atom_site_aniso_U_23
_atom_site_aniso_U_13
_atom_site_aniso_U_12
Te1 0.0135(2) 0.0105(2) 0.0160(2) -0.00119(17) 0.00034(18) 0.00494(18)
Te2 0.0123(2) 0.0093(2) 0.0184(2) -0.00136(17) -0.00010(18) 0.00098(18)
Mo1 0.0187(2) 0.0128(2) 0.0218(2) 0.00013(18) 0.00171(18) 0.00732(19)
Mo2 0.0212(3) 0.0180(2) 0.0217(2) -0.00210(19) 0.0043(2) -0.0004(2)
Mo3 0.0134(2) 0.0116(2) 0.0257(2) -0.00059(18) 0.00321(19) 0.00132(18)
Mo4 0.0309(3) 0.0177(2) 0.0190(2) 0.00141(18) 0.0052(2) 0.0111(2)
Mo5 0.0211(3) 0.0163(2) 0.0204(2) -0.00347(18) 0.00130(19) 0.0094(2)
Mo6 0.0177(2) 0.0109(2) 0.0205(2) -0.00300(17) -0.00063(18) 0.00153(18)
Co1 0.0161(4) 0.0155(4) 0.0217(4) -0.0033(3) -0.0013(3) 0.0058(3)
Co2 0.0159(4) 0.0202(4) 0.0205(4) -0.0035(3) -0.0005(3) 0.0061(3)
Na1 0.057(2) 0.063(2) 0.094(3) -0.003(2) 0.009(2) 0.022(2)
O1 0.0149(19) 0.0122(18) 0.0211(18) -0.0001(14) 0.0006(15) 0.0029(15)
O3 0.050(3) 0.034(3) 0.025(2) -0.0022(19) -0.003(2) 0.006(2)
O4 0.041(3) 0.031(2) 0.025(2) -0.0059(18) -0.005(2) 0.012(2)
O5 0.030(3) 0.017(2) 0.068(3) -0.008(2) -0.011(2) 0.013(2)
O6 0.018(2) 0.0145(19) 0.0186(18) -0.0014(14) -0.0036(15) 0.0043(16)
O7 0.025(2) 0.0138(19) 0.030(2) -0.0046(16) 0.0019(18) 0.0028(17)
O8 0.025(3) 0.033(3) 0.049(3) -0.002(2) -0.002(2) 0.010(2)
O9 0.034(3) 0.028(2) 0.028(2) -0.0006(18) -0.0025(19) 0.010(2)
O10 0.0159(19) 0.0094(17) 0.0258(19) -0.0011(15) -0.0001(15) 0.0037(15)
O11 0.020(2) 0.035(3) 0.051(3) 0.008(2) -0.003(2) 0.004(2)
O12 0.048(3) 0.027(2) 0.042(3) 0.010(2) 0.021(2) 0.013(2)
O13 0.060(3) 0.038(3) 0.024(2) -0.005(2) -0.001(2) 0.026(3)
O14 0.0140(19) 0.0152(19) 0.025(2) -0.0018(15) 0.0005(15) 0.0043(16)
O16 0.030(2) 0.022(2) 0.038(2) 0.0011(18) 0.0095(19) 0.0152(19)
O17 0.027(2) 0.016(2) 0.027(2) -0.0009(16) 0.0049(17) 0.0060(18)
O18 0.0138(19) 0.0160(19) 0.0227(19) -0.0003(15) 0.0005(15) 0.0069(16)
O19 0.020(2) 0.017(2) 0.026(2) 0.0007(16) -0.0012(17) 0.0019(17)
O20 0.032(3) 0.036(3) 0.046(3) 0.004(2) 0.010(2) 0.019(2)
O21 0.024(2) 0.030(2) 0.033(2) -0.0041(19) -0.0072(18) 0.014(2)
O22 0.021(2) 0.0162(19) 0.023(2) -0.0022(15) 0.0000(16) 0.0056(16)
O23 0.029(2) 0.020(2) 0.0205(19) -0.0019(16) -0.0024(17) 0.0129(18)
O24 0.035(3) 0.029(3) 0.048(3) -0.007(2) 0.019(2) 0.003(2)
O25 0.023(2) 0.0156(19) 0.030(2) -0.0029(16) 0.0047(17) 0.0048(17)
O26 0.019(2) 0.031(2) 0.030(2) 0.0022(18) 0.0066(17) 0.0091(19)
O27 0.026(2) 0.019(2) 0.038(2) -0.0030(18) 0.0001(19) 0.0045(18)
O28 0.020(2) 0.0153(19) 0.0159(17) -0.0024(14) -0.0008(15) 0.0056(16)
O29 0.026(2) 0.021(2) 0.029(2) 0.0009(17) 0.0082(18) 0.0106(18)
O30 0.025(2) 0.024(2) 0.034(2) -0.0003(18) 0.0002(18) 0.0149(19)
O32 0.015(2) 0.020(2) 0.026(2) -0.0015(16) -0.0003(16) 0.0043(16)
O33 0.029(3) 0.059(3) 0.033(3) -0.018(2) -0.002(2) -0.001(2)
O34 0.073(5) 0.063(4) 0.157(7) 0.021(4) 0.022(5) 0.034(4)
O35 0.065(7) 0.109(8) 0.085(7) -0.015(6) -0.006(6) 0.060(7)
N1 0.034(3) 0.022(3) 0.019(2) -0.0029(19) 0.002(2) 0.007(2)
N3 0.035(3) 0.020(3) 0.020(2) -0.0059(19) -0.004(2) 0.006(2)
N4 0.066(4) 0.048(5) 0.050(4) 0.011(4) 0.007(3) 0.032(3)
C6 0.065(4) 0.078(6) 0.076(6) -0.003(5) 0.004(4) 0.033(4)
N2 0.070(4) 0.099(7) 0.092(6) 0.000(5) 0.012(4) 0.041(4)
C5 0.080(5) 0.100(8) 0.090(7) -0.004(6) 0.016(4) 0.049(5)
C10 0.077(5) 0.067(6) 0.063(5) 0.004(4) 0.014(4) 0.040(4)
N5 0.034(3) 0.027(3) 0.023(3) -0.009(2) -0.004(2) 0.008(2)
N6 0.068(4) 0.044(3) 0.033(3) -0.022(2) -0.026(3) 0.035(3)
C1 0.052(5) 0.029(3) 0.017(3) -0.005(2) -0.005(3) 0.016(3)
C2 0.066(4) 0.051(5) 0.062(5) 0.009(4) 0.009(4) 0.033(4)
C3 0.043(5) 0.056(5) 0.029(4) -0.014(3) 0.005(3) 0.014(4)
C4 0.059(5) 0.049(4) 0.064(5) 0.005(4) 0.001(4) 0.027(4)
C7 0.030(4) 0.053(5) 0.020(3) -0.008(3) 0.002(3) 0.006(3)
C8 0.031(4) 0.027(3) 0.024(3) -0.007(2) -0.013(3) 0.006(3)
C9 0.031(3) 0.026(3) 0.025(3) -0.006(2) -0.004(3) 0.014(3)
C11 0.057(5) 0.035(4) 0.025(3) -0.011(3) -0.011(3) 0.027(4)
C12 0.048(4) 0.028(3) 0.023(3) -0.005(3) -0.006(3) 0.014(3)
C13 0.049(5) 0.048(4) 0.036(4) -0.003(3) -0.012(4) 0.025(3)
O36 0.248(15) 0.190(12) 0.132(8) -0.054(8) -0.074(9) 0.177(12)
O37 0.058(8) 0.099(9) 0.246(15) -0.051(9) -0.050(9) 0.043(7)
O37A 0.022(8) 0.058(11) 0.125(16) -0.032(10) -0.029(10) 0.014(8)
O38 0.088(11) 0.230(17) 0.089(10) -0.085(11) -0.019(8) 0.068(12)
O39 0.135(15) 0.206(18) 0.199(17) 0.039(14) 0.059(13) 0.083(14)
O40 0.125(15) 0.24(2) 0.169(17) -0.007(14) 0.057(13) 0.052(14)
C13A 0.062(6) 0.050(10) 0.043(7) 0.002(6) -0.013(5) 0.029(6)
C4A 0.052(7) 0.069(7) 0.049(7) 0.015(6) -0.012(5) 0.021(6)
C2A 0.087(9) 0.068(7) 0.067(10) 0.019(6) 0.011(7) 0.022(6)
C10A 0.119(8) 0.113(11) 0.107(9) -0.007(7) 0.024(6) 0.042(7)
N4A 0.106(7) 0.074(8) 0.095(9) 0.014(6) 0.024(5) 0.032(6)
C6A 0.112(8) 0.105(11) 0.112(9) 0.001(7) 0.022(6) 0.049(7)
C5A 0.124(8) 0.118(13) 0.123(10) -0.009(8) 0.026(6) 0.054(8)
N2A 0.127(9) 0.130(12) 0.127(9) -0.017(7) 0.025(6) 0.052(7)

loop_
_atom_type_symbol
_atom_type_description
_atom_type_scat_dispersion_real
_atom_type_scat_dispersion_imag
_atom_type_scat_source
C C 0.0033 0.0016 'International Tables Vol C Tables 4.2.6.8 and 6.1.1.4'
H H 0.0000 0.0000 'International Tables Vol C Tables 4.2.6.8 and 6.1.1.4'
Co Co 0.3494 0.9721 'International Tables Vol C Tables 4.2.6.8 and 6.1.1.4'
Mo Mo -1.6832 0.6857 'International Tables Vol C Tables 4.2.6.8 and 6.1.1.4'
N N 0.0061 0.0033 'International Tables Vol C Tables 4.2.6.8 and 6.1.1.4'
Na Na 0.0362 0.0249 'International Tables Vol C Tables 4.2.6.8 and 6.1.1.4'
O O 0.0106 0.0060 'International Tables Vol C Tables 4.2.6.8 and 6.1.1.4'
Te Te -0.5308 1.6751 'International Tables Vol C Tables 4.2.6.8 and 6.1.1.4'

loop_
_geom_angle_atom_site_label_1
_geom_angle_atom_site_label_2
_geom_angle_atom_site_label_3
_geom_angle
_geom_angle_site_symmetry_1
_geom_angle_site_symmetry_3
_geom_angle_publ_flag
O1 Te1 O1 180.0 2_666 . ?
O1 Te1 O28 94.91(16) . 2_666 ?
O1 Te1 O28 85.09(15) 2_666 2_666 ?
O1 Te1 O28 85.08(15) . . ?
O1 Te1 O28 94.91(16) 2_666 . ?
O18 Te1 O1 86.07(15) 2_666 . ?
O18 Te1 O1 86.07(15) . 2_666 ?
O18 Te1 O1 93.93(15) . . ?
O18 Te1 O1 93.94(15) 2_666 2_666 ?
O18 Te1 O18 180.0 2_666 . ?
O18 Te1 O28 94.36(15) . 2_666 ?
O18 Te1 O28 94.36(15) 2_666 . ?
O18 Te1 O28 85.64(15) 2_666 2_666 ?
O18 Te1 O28 85.64(15) . . ?
O28 Te1 O28 180.0(2) 2_666 . ?
O6 Te2 O6 180.0(2) 2_797 . ?
O10 Te2 O6 94.14(15) . 2_797 ?
O10 Te2 O6 85.86(15) 2_797 2_797 ?
O10 Te2 O6 85.86(15) . . ?
O10 Te2 O6 94.15(15) 2_797 . ?
O10 Te2 O10 180.0 2_797 . ?
O14 Te2 O6 93.96(16) 2_797 2_797 ?
O14 Te2 O6 86.03(16) 2_797 . ?
O14 Te2 O6 86.03(16) . 2_797 ?
O14 Te2 O6 93.97(16) . . ?
O14 Te2 O10 94.79(15) 2_797 . ?
O14 Te2 O10 85.21(16) . . ?
O14 Te2 O10 85.21(16) 2_797 2_797 ?
O14 Te2 O10 94.79(15) . 2_797 ?
O14 Te2 O14 180.0 . 2_797 ?
O17 Mo1 O1 91.99(16) . 2_666 ?
O17 Mo1 O18 160.72(17) . . ?
O17 Mo1 O22 95.55(18) . . ?
O17 Mo1 O23 98.58(18) . . ?
O18 Mo1 O1 70.73(13) . 2_666 ?
O22 Mo1 O1 81.50(14) . 2_666 ?
O22 Mo1 O18 74.01(15) . . ?
O23 Mo1 O1 74.36(14) . 2_666 ?
O23 Mo1 O18 85.23(15) . . ?
O23 Mo1 O22 152.32(16) . . ?
O30 Mo1 O1 159.23(18) . 2_666 ?
O30 Mo1 O17 107.7(2) . . ?
O30 Mo1 O18 90.54(17) . . ?
O30 Mo1 O22 102.38(18) . . ?
O30 Mo1 O23 95.81(19) . . ?
O3 Mo2 O6 93.8(2) . . ?
O3 Mo2 O14 161.8(2) . 2_797 ?
O3 Mo2 O19 96.2(2) . . ?
O3 Mo2 O24 106.1(2) . . ?
O3 Mo2 O25 99.9(2) . . ?
O14 Mo2 O6 70.28(13) 2_797 . ?
O19 Mo2 O6 83.73(15) . . ?
O19 Mo2 O14 74.01(15) . 2_797 ?
O24 Mo2 O6 158.6(2) . . ?
O24 Mo2 O14 91.0(2) . 2_797 ?
O24 Mo2 O19 101.4(2) . . ?
O24 Mo2 O25 95.4(2) . . ?
O25 Mo2 O6 73.15(15) . . ?
O25 Mo2 O14 84.17(15) . 2_797 ?
O25 Mo2 O19 152.52(16) . . ?
O10 Mo3 Na1 118.05(12) 2_797 1_665 ?
O10 Mo3 O14 70.14(13) 2_797 2_797 ?
O14 Mo3 Na1 90.57(12) 2_797 1_665 ?
O19 Mo3 Na1 147.78(14) . 1_665 ?
O19 Mo3 O10 84.14(16) . 2_797 ?
O19 Mo3 O14 74.64(15) . 2_797 ?
O19 Mo3 O32 152.56(17) . 2_797 ?
O26 Mo3 Na1 51.08(16) . 1_665 ?
O26 Mo3 O10 161.24(17) . 2_797 ?
O26 Mo3 O14 93.39(17) . 2_797 ?
O26 Mo3 O19 100.49(19) . . ?
O26 Mo3 O32 95.45(18) . 2_797 ?
O27 Mo3 Na1 106.60(17) . 1_665 ?
O27 Mo3 O10 90.50(18) . 2_797 ?
O27 Mo3 O14 158.82(18) . 2_797 ?
O27 Mo3 O19 95.49(19) . . ?
O27 Mo3 O26 107.0(2) . . ?
O27 Mo3 O32 101.05(19) . 2_797 ?
O32 Mo3 Na1 44.65(14) 2_797 1_665 ?
O32 Mo3 O10 74.04(15) 2_797 2_797 ?
O32 Mo3 O14 82.30(15) 2_797 2_797 ?
O12 Mo4 O1 90.10(19) . 2_666 ?
O12 Mo4 O13 106.3(2) . . ?
O12 Mo4 O23 102.7(2) . . ?
O12 Mo4 O28 156.18(19) . 2_666 ?
O12 Mo4 O29 94.5(2) . 2_666 ?
O13 Mo4 O1 162.7(2) . 2_666 ?
O13 Mo4 O23 96.8(2) . . ?
O13 Mo4 O28 95.7(2) . 2_666 ?
O13 Mo4 O29 100.2(2) . 2_666 ?
O23 Mo4 O1 73.78(14) . 2_666 ?
O23 Mo4 O28 83.22(15) . 2_666 ?
O23 Mo4 O29 151.30(16) . 2_666 ?
O28 Mo4 O1 69.17(13) 2_666 2_666 ?
O29 Mo4 O1 83.51(15) 2_666 2_666 ?
O29 Mo4 O28 72.28(15) 2_666 2_666 ?
O4 Mo5 O16 106.5(2) . . ?
O4 Mo5 O18 161.40(18) . . ?
O4 Mo5 O22 98.1(2) . . ?
O4 Mo5 O28 93.33(18) . . ?
O4 Mo5 O29 100.8(2) . . ?
O16 Mo5 O18 91.08(17) . . ?
O16 Mo5 O22 100.02(18) . . ?
O16 Mo5 O28 158.92(18) . . ?
O16 Mo5 O29 94.66(19) . . ?
O22 Mo5 O18 72.38(15) . . ?
O22 Mo5 O28 83.74(15) . . ?
O22 Mo5 O29 151.63(16) . . ?
O28 Mo5 O18 70.14(13) . . ?
O29 Mo5 O18 83.26(15) . . ?
O29 Mo5 O28 74.26(15) . . ?
O6 Mo6 O10 70.16(12) . . ?
O7 Mo6 O6 159.78(17) . . ?
O7 Mo6 O10 91.53(16) . . ?
O7 Mo6 O25 96.10(18) . . ?
O7 Mo6 O32 99.66(18) . . ?
O9 Mo6 O6 93.33(17) . . ?
O9 Mo6 O7 105.9(2) . . ?
O9 Mo6 O10 161.58(17) . . ?
O9 Mo6 O25 100.7(2) . . ?
O9 Mo6 O32 97.6(2) . . ?
O25 Mo6 O6 73.81(15) . . ?
O25 Mo6 O10 82.96(16) . . ?
O32 Mo6 O6 83.58(15) . . ?
O32 Mo6 O10 73.17(15) . . ?
O32 Mo6 O25 151.59(17) . . ?
O5 Co1 Na1 89.97(16) . . ?
O5 Co1 O7 178.40(19) . . ?
O5 Co1 O20 90.54(19) . . ?
O5 Co1 O21 90.61(18) . . ?
O5 Co1 O26 89.64(19) . 1_445 ?
O5 Co1 N3 91.17(19) . . ?
O7 Co1 Na1 89.06(13) . . ?
O7 Co1 O20 91.05(17) . . ?
O7 Co1 O21 89.52(16) . . ?
O7 Co1 O26 88.78(16) . 1_445 ?
O7 Co1 N3 88.51(18) . . ?
O20 Co1 Na1 131.49(15) . . ?
O20 Co1 O21 89.80(18) . . ?
O21 Co1 Na1 41.69(14) . . ?
O26 Co1 Na1 43.98(13) 1_445 . ?
O26 Co1 O20 175.47(18) 1_445 . ?
O26 Co1 O21 85.67(16) 1_445 . ?
N3 Co1 Na1 131.74(17) . . ?
N3 Co1 O20 96.7(2) . . ?
N3 Co1 O21 173.20(19) . . ?
N3 Co1 O26 87.78(19) . 1_445 ?
O8 Co2 O33 88.6(2) . . ?
O8 Co2 N1 91.08(19) . . ?
O11 Co2 O8 92.22(19) . . ?
O11 Co2 O33 92.3(2) . . ?
O11 Co2 N1 91.5(2) . . ?
O16 Co2 O8 177.70(18) . . ?
O16 Co2 O11 89.43(18) . . ?
O16 Co2 O17 87.52(17) . 2_676 ?
O16 Co2 O33 89.7(2) . . ?
O16 Co2 N1 90.48(19) . . ?
O17 Co2 O8 90.82(18) 2_676 . ?
O17 Co2 O11 176.92(18) 2_676 . ?
O17 Co2 O33 87.35(18) 2_676 . ?
O17 Co2 N1 88.90(18) 2_676 . ?
O33 Co2 N1 176.2(2) . . ?
Mo3 Na1 Co1 74.32(10) 1_445 . ?
Mo3 Na1 H21A 108.4 1_445 . ?
Mo3 Na1 H34A 159.8 1_445 . ?
Mo3 Na1 H34B 145.5 1_445 . ?
Co1 Na1 H21A 39.3 . . ?
Co1 Na1 H34A 122.1 . . ?
Co1 Na1 H34B 127.6 . . ?
O21 Na1 Mo3 113.19(19) . 1_445 ?
O21 Na1 Co1 38.98(13) . . ?
O21 Na1 H21A 21.8 . . ?
O21 Na1 O26 77.93(19) . 1_445 ?
O21 Na1 H34A 84.5 . . ?
O21 Na1 H34B 91.5 . . ?
O21 Na1 O35 98.8(4) . . ?
H21A Na1 H34A 84.3 . . ?
H21A Na1 H34B 103.1 . . ?
O26 Na1 Mo3 35.52(11) 1_445 1_445 ?
O26 Na1 Co1 38.95(12) 1_445 . ?
O26 Na1 H21A 74.1 1_445 . ?
O26 Na1 H34A 157.4 1_445 . ?
O26 Na1 H34B 157.1 1_445 . ?
O26 Na1 O35 88.7(4) 1_445 . ?
O27 Na1 Mo3 83.74(17) 2_797 1_445 ?
O27 Na1 Co1 86.71(17) 2_797 . ?
O27 Na1 O21 88.2(2) 2_797 . ?
O27 Na1 H21A 109.1 2_797 . ?
O27 Na1 O26 86.4(2) 2_797 1_445 ?
O27 Na1 H34A 107.4 2_797 . ?
O27 Na1 H34B 72.9 2_797 . ?
O27 Na1 O35 170.5(4) 2_797 . ?
O32 Na1 Mo3 40.25(13) 2_687 1_445 ?
O32 Na1 Co1 114.50(19) 2_687 . ?
O32 Na1 O21 153.4(3) 2_687 . ?
O32 Na1 H21A 143.6 2_687 . ?
O32 Na1 O26 75.56(19) 2_687 1_445 ?
O32 Na1 O27 88.5(2) 2_687 2_797 ?
O32 Na1 H34A 121.5 2_687 . ?
O32 Na1 H34B 112.6 2_687 . ?
O32 Na1 O35 82.4(4) 2_687 . ?
O34 Na1 Mo3 146.7(3) . 1_445 ?
O34 Na1 Co1 138.8(3) . . ?
O34 Na1 O21 99.8(3) . . ?
O34 Na1 H21A 104.0 . . ?
O34 Na1 O26 177.6(4) . 1_445 ?
O34 Na1 O27 93.0(3) . 2_797 ?
O34 Na1 O32 106.7(3) . 2_687 ?
O34 Na1 H34A 21.3 . . ?
O34 Na1 H34B 21.5 . . ?
O34 Na1 O35 92.1(4) . . ?
H34A Na1 H34B 35.5 . . ?
O35 Na1 Mo3 87.6(3) . 1_445 ?
O35 Na1 Co1 94.6(4) . . ?
O35 Na1 H21A 77.2 . . ?
O35 Na1 H34A 79.8 . . ?
O35 Na1 H34B 113.1 . . ?
Te1 O1 Mo1 100.78(15) . 2_666 ?
Te1 O1 Mo4 102.90(16) . 2_666 ?
Mo1 O1 Mo4 90.92(13) 2_666 2_666 ?
Co1 O5 H5A 125.9 . . ?
Co1 O5 H5B 126.0 . . ?
H5A O5 H5B 104.4 . . ?
Te2 O6 Mo2 101.65(16) . . ?
Te2 O6 Mo6 102.71(15) . . ?
Mo6 O6 Mo2 92.54(13) . . ?
Mo6 O7 Co1 168.6(3) . . ?
Co2 O8 H8A 109.2 . . ?
Co2 O8 H8B 109.4 . . ?
H8A O8 H8B 104.4 . . ?
Te2 O10 Mo3 102.53(15) . 2_797 ?
Te2 O10 Mo6 101.27(15) . . ?
Mo3 O10 Mo6 91.73(14) 2_797 . ?
Co2 O11 H11A 110.4 . . ?
Co2 O11 H11B 109.8 . . ?
H11A O11 H11B 103.7 . . ?
Te2 O14 Mo2 102.03(16) . 2_797 ?
Te2 O14 Mo3 102.11(15) . 2_797 ?
Mo3 O14 Mo2 91.57(13) 2_797 2_797 ?
Mo5 O16 Co2 171.1(3) . . ?
Mo1 O17 Co2 170.8(2) . 2_676 ?
Te1 O18 Mo1 102.43(16) . . ?
Te1 O18 Mo5 100.29(15) . . ?
Mo1 O18 Mo5 91.90(13) . . ?
Mo3 O19 Mo2 115.55(19) . . ?
Co1 O20 H20A 108.6 . . ?
Co1 O20 H20B 109.6 . . ?
H20A O20 H20B 98.3 . . ?
Co1 O21 Na1 99.3(2) . . ?
Co1 O21 H21A 78.4 . . ?
Co1 O21 H21 138.4 . . ?
Na1 O21 H21A 83.3 . . ?
Na1 O21 H21 122.2 . . ?
H21A O21 H21 103.1 . . ?
Mo5 O22 Mo1 116.9(2) . . ?
Mo4 O23 Mo1 116.9(2) . . ?
Mo6 O25 Mo2 116.14(19) . . ?
Mo3 O26 Co1 167.6(2) . 1_665 ?
Mo3 O26 Na1 93.40(19) . 1_665 ?
Co1 O26 Na1 97.07(19) 1_665 1_665 ?
Mo3 O27 Na1 168.1(3) . 2_797 ?
Te1 O28 Mo4 102.84(16) . 2_666 ?
Te1 O28 Mo5 103.90(16) . . ?
Mo5 O28 Mo4 93.24(14) . 2_666 ?
Mo5 O29 Mo4 115.6(2) . 2_666 ?
Mo3 O32 Na1 95.1(2) 2_797 2_687 ?
Mo6 O32 Mo3 116.42(19) . 2_797 ?
Mo6 O32 Na1 147.2(2) . 2_687 ?
Co2 O33 H33A 109.7 . . ?
Co2 O33 H33B 109.1 . . ?
H33A O33 H33B 104.2 . . ?
Na1 O34 H34A 109.2 . . ?
Na1 O34 H34B 108.7 . . ?
H34A O34 H34B 104.4 . . ?
Na1 O35 H35A 108.5 . . ?
Na1 O35 H35B 111.4 . . ?
H35A O35 H35B 103.1 . . ?
C7 N1 Co2 119.1(4) . . ?
C9 N1 Co2 120.6(4) . . ?
C9 N1 C7 118.6(5) . . ?
N5 N3 Co1 124.0(4) . . ?
C11 N3 Co1 127.1(4) . . ?
C11 N3 N5 107.1(5) . . ?
C10 N4 C6 108.0 . . ?
C2 N4 C6 121.0(9) . . ?
C2 N4 C10 130.7(9) . . ?
N4 C6 H6 126.0 . . ?
N2 C6 N4 108.0 . . ?
N2 C6 H6 126.0 . . ?
C6 N2 H2 126.0 . . ?
C6 N2 C5 108.0 . . ?
C5 N2 H2 126.0 . . ?
N2 C5 H5 126.0 . . ?
C10 C5 N2 108.0 . . ?
C10 C5 H5 126.0 . . ?
N4 C10 C5 108.0 . . ?
N4 C10 H10 126.0 . . ?
C5 C10 H10 126.0 . . ?
C12 N5 N3 106.5(5) . . ?
C11 N6 C12 105.0(6) . . ?
C11 N6 C13 125.4(6) . . ?
C11 N6 C13A 120.9(12) . . ?
C12 N6 C13 127.3(6) . . ?
C12 N6 C13A 126.6(13) . . ?
C3 C1 C12 122.3(6) . . ?
C8 C1 C3 118.0(6) . . ?
C8 C1 C12 119.7(7) . . ?
N4 C2 H2A 109.0 . . ?
N4 C2 H2B 109.0 . . ?
N4 C2 C4 112.9(10) . . ?
H2A C2 H2B 107.8 . . ?
C4 C2 H2A 109.0 . . ?
C4 C2 H2B 109.0 . . ?
C1 C3 H3 120.5 . . ?
C7 C3 C1 119.0(7) . . ?
C7 C3 H3 120.5 . . ?
C2 C4 H4A 108.4 . . ?
C2 C4 H4B 108.4 . . ?
H4A C4 H4B 107.5 . . ?
C13 C4 C2 115.5(10) . . ?
C13 C4 H4A 108.4 . . ?
C13 C4 H4B 108.4 . . ?
N1 C7 C3 122.4(7) . . ?
N1 C7 H7 118.8 . . ?
C3 C7 H7 118.8 . . ?
C1 C8 H8 120.3 . . ?
C9 C8 C1 119.3(6) . . ?
C9 C8 H8 120.3 . . ?
N1 C9 C8 122.4(6) . . ?
N1 C9 H9 118.8 . . ?
C8 C9 H9 118.8 . . ?
N3 C11 N6 110.8(6) . . ?
N3 C11 H11 124.6 . . ?
N6 C11 H11 124.6 . . ?
N5 C12 N6 110.6(6) . . ?
N5 C12 C1 123.1(6) . . ?
N6 C12 C1 126.2(6) . . ?
N6 C13 C4 113.2(9) . . ?
N6 C13 H13A 108.9 . . ?
N6 C13 H13B 108.9 . . ?
C4 C13 H13A 108.9 . . ?
C4 C13 H13B 108.9 . . ?
H13A C13 H13B 107.8 . . ?
H36A O36 H36B 92.4 . . ?
H37A O37 H37B 104.5 . . ?
H37C O37A H37D 104.5 . . ?
H38A O38 H38B 119.0 . . ?
H39A O39 H39B 122.7 . . ?
H40A O40 H40B 111.9 . . ?
N6 C13A H13C 110.9 . . ?
N6 C13A H13D 110.9 . . ?
H13C C13A H13D 108.9 . . ?
C4A C13A N6 104(3) . . ?
C4A C13A H13C 110.9 . . ?
C4A C13A H13D 110.9 . . ?
C13A C4A H4AA 109.4 . . ?
C13A C4A H4AB 109.4 . . ?
C13A C4A C2A 111(3) . . ?
H4AA C4A H4AB 108.0 . . ?
C2A C4A H4AA 109.4 . . ?
C2A C4A H4AB 109.4 . . ?
C4A C2A H2AA 111.6 . . ?
C4A C2A H2AB 111.6 . . ?
C4A C2A N4A 101(3) . . ?
H2AA C2A H2AB 109.4 . . ?
N4A C2A H2AA 111.6 . . ?
N4A C2A H2AB 111.6 . . ?
N4A C10A H10A 126.0 . . ?
N4A C10A N2A 108.00(8) . . ?
N2A C10A H10A 126.0 . . ?
C10A N4A C2A 118(3) . . ?
C10A N4A C6A 108.0 . . ?
C6A N4A C2A 133(3) . . ?
N4A C6A H6A 126.0 . . ?
C5A C6A N4A 108.0 . . ?
C5A C6A H6A 126.0 . . ?
C6A C5A H5AA 126.0 . . ?
N2A C5A C6A 108.0 . . ?
N2A C5A H5AA 126.0 . . ?
C10A N2A H2AC 126.0 . . ?
C5A N2A C10A 108.0 . . ?
C5A N2A H2AC 126.0 . . ?

loop_
_geom_bond_atom_site_label_1
_geom_bond_atom_site_label_2
_geom_bond_distance
_geom_bond_site_symmetry_2
_geom_bond_publ_flag
Te1 O1 1.931(4) . ?
Te1 O1 1.931(4) 2_666 ?
Te1 O18 1.919(3) . ?
Te1 O18 1.919(3) 2_666 ?
Te1 O28 1.943(4) . ?
Te1 O28 1.943(4) 2_666 ?
Te2 O6 1.937(4) . ?
Te2 O6 1.937(4) 2_797 ?
Te2 O10 1.935(3) . ?
Te2 O10 1.935(3) 2_797 ?
Te2 O14 1.928(4) 2_797 ?
Te2 O14 1.928(4) . ?
Mo1 O1 2.287(4) 2_666 ?
Mo1 O17 1.733(4) . ?
Mo1 O18 2.252(4) . ?
Mo1 O22 1.953(4) . ?
Mo1 O23 1.924(4) . ?
Mo1 O30 1.703(4) . ?
Mo2 O3 1.707(5) . ?
Mo2 O6 2.292(4) . ?
Mo2 O14 2.290(4) 2_797 ?
Mo2 O19 1.952(4) . ?
Mo2 O24 1.710(5) . ?
Mo2 O25 1.950(4) . ?
Mo3 Na1 2.995(4) 1_665 ?
Mo3 O10 2.267(4) 2_797 ?
Mo3 O14 2.284(4) 2_797 ?
Mo3 O19 1.923(4) . ?
Mo3 O26 1.743(4) . ?
Mo3 O27 1.692(4) . ?
Mo3 O32 1.943(4) 2_797 ?
Mo4 O1 2.312(4) 2_666 ?
Mo4 O12 1.707(5) . ?
Mo4 O13 1.709(5) . ?
Mo4 O23 1.924(4) . ?
Mo4 O28 2.302(4) 2_666 ?
Mo4 O29 1.947(4) 2_666 ?
Mo5 O4 1.703(4) . ?
Mo5 O16 1.725(4) . ?
Mo5 O18 2.344(4) . ?
Mo5 O22 1.922(4) . ?
Mo5 O28 2.222(4) . ?
Mo5 O29 1.940(4) . ?
Mo6 O6 2.273(4) . ?
Mo6 O7 1.735(4) . ?
Mo6 O9 1.698(4) . ?
Mo6 O10 2.316(4) . ?
Mo6 O25 1.937(4) . ?
Mo6 O32 1.927(4) . ?
Co1 Na1 3.336(4) . ?
Co1 O5 2.083(4) . ?
Co1 O7 2.091(4) . ?
Co1 O20 2.120(5) . ?
Co1 O21 2.127(4) . ?
Co1 O26 2.113(4) 1_445 ?
Co1 N3 2.095(5) . ?
Co2 O8 2.093(4) . ?
Co2 O11 2.093(5) . ?
Co2 O16 2.059(4) . ?
Co2 O17 2.092(4) 2_676 ?
Co2 O33 2.109(5) . ?
Co2 N1 2.128(5) . ?
Na1 O21 2.249(6) . ?
Na1 H21A 2.3142 . ?
Na1 O26 2.335(6) 1_445 ?
Na1 O27 2.245(6) 2_797 ?
Na1 O32 2.113(5) 2_687 ?
Na1 O34 1.781(9) . ?
Na1 H34A 2.2119 . ?
Na1 H34B 2.2062 . ?
Na1 O35 2.340(16) . ?
O5 H5A 0.8506 . ?
O5 H5B 0.8502 . ?
O8 H8A 0.8522 . ?
O8 H8B 0.8522 . ?
O11 H11A 0.8635 . ?
O11 H11B 0.8634 . ?
O20 H20A 0.8930 . ?
O20 H20B 0.8569 . ?
O21 H21A 0.8668 . ?
O21 H21 0.8254 . ?
O33 H33A 0.8542 . ?
O33 H33B 0.8543 . ?
O34 H34A 0.8507 . ?
O34 H34B 0.8516 . ?
O35 H35A 0.8746 . ?
O35 H35B 0.8746 . ?
N1 C7 1.342(8) . ?
N1 C9 1.334(8) . ?
N3 N5 1.391(7) . ?
N3 C11 1.303(8) . ?
N4 C6 1.4200 . ?
N4 C10 1.4200 . ?
N4 C2 1.394(14) . ?
C6 H6 0.9300 . ?
C6 N2 1.4200 . ?
N2 H2 0.8600 . ?
N2 C5 1.4200 . ?
C5 H5 0.9300 . ?
C5 C10 1.4200 . ?
C10 H10 0.9300 . ?
N5 C12 1.301(9) . ?
N6 C11 1.341(8) . ?
N6 C12 1.361(9) . ?
N6 C13 1.485(11) . ?
N6 C13A 1.77(4) . ?
C1 C3 1.397(11) . ?
C1 C8 1.389(9) . ?
C1 C12 1.469(9) . ?
C2 H2A 0.9700 . ?
C2 H2B 0.9700 . ?
C2 C4 1.537(16) . ?
C3 H3 0.9300 . ?
C3 C7 1.382(9) . ?
C4 H4A 0.9700 . ?
C4 H4B 0.9700 . ?
C4 C13 1.519(16) . ?
C7 H7 0.9300 . ?
C8 H8 0.9300 . ?
C8 C9 1.383(8) . ?
C9 H9 0.9300 . ?
C11 H11 0.9300 . ?
C13 H13A 0.9700 . ?
C13 H13B 0.9700 . ?
O36 H36A 0.8673 . ?
O36 H36B 0.8511 . ?
O37 H37A 0.8499 . ?
O37 H37B 0.8510 . ?
O37A H37C 0.8497 . ?
O37A H37D 0.8500 . ?
O38 H38A 0.8555 . ?
O38 H38B 0.8129 . ?
O39 H39A 0.8098 . ?
O39 H39B 0.8245 . ?
O40 H40A 0.8217 . ?
O40 H40B 0.8617 . ?
C13A H13C 0.9700 . ?
C13A H13D 0.9700 . ?
C13A C4A 1.48(4) . ?
C4A H4AA 0.9700 . ?
C4A H4AB 0.9700 . ?
C4A C2A 1.56(6) . ?
C2A H2AA 0.9700 . ?
C2A H2AB 0.9700 . ?
C2A N4A 1.59(5) . ?
C10A H10A 0.9300 . ?
C10A N4A 1.4200 . ?
C10A N2A 1.4200 . ?
N4A C6A 1.4200 . ?
C6A H6A 0.9300 . ?
C6A C5A 1.4200 . ?
C5A H5AA 0.9300 . ?
C5A N2A 1.4200(10) . ?
N2A H2AC 0.8600 . ?

loop_
_geom_torsion_atom_site_label_1
_geom_torsion_atom_site_label_2
_geom_torsion_atom_site_label_3
_geom_torsion_atom_site_label_4
_geom_torsion
_geom_torsion_site_symmetry_1
_geom_torsion_site_symmetry_2
_geom_torsion_site_symmetry_3
_geom_torsion_site_symmetry_4
_geom_torsion_publ_flag
Co1 N3 N5 C12 165.5(5) . . . . ?
Co1 N3 C11 N6 -165.6(5) . . . . ?
Co2 N1 C7 C3 -161.4(6) . . . . ?
Co2 N1 C9 C8 160.7(5) . . . . ?
Na1 Mo3 O26 Co1 -147.8(13) 1_665 . . 1_665 ?
Na1 Mo3 O27 Na1 30.5(14) 1_665 . . 2_797 ?
O6 Mo6 O7 Co1 -177.1(9) . . . . ?
O9 Mo6 O7 Co1 -15.6(13) . . . . ?
O10 Mo3 O26 Co1 152.0(9) 2_797 . . 1_665 ?
O10 Mo3 O26 Na1 -60.1(6) 2_797 . . 1_665 ?
O10 Mo3 O27 Na1 150.0(13) 2_797 . . 2_797 ?
O10 Mo6 O7 Co1 158.4(12) . . . . ?
O14 Mo3 O26 Co1 124.2(12) 2_797 . . 1_665 ?
O14 Mo3 O26 Na1 -88.00(18) 2_797 . . 1_665 ?
O14 Mo3 O27 Na1 173.4(10) 2_797 . . 2_797 ?
O19 Mo3 O26 Co1 49.2(12) . . . 1_665 ?
O19 Mo3 O26 Na1 -162.99(18) . . . 1_665 ?
O19 Mo3 O27 Na1 -125.8(13) . . . 2_797 ?
O25 Mo6 O7 Co1 -118.5(12) . . . . ?
O26 Mo3 O27 Na1 -23.1(14) . . . 2_797 ?
O27 Mo3 O26 Co1 -49.9(13) . . . 1_665 ?
O27 Mo3 O26 Na1 97.9(2) . . . 1_665 ?
O32 Mo3 O26 Co1 -153.3(12) 2_797 . . 1_665 ?
O32 Mo3 O26 Na1 -5.4(2) 2_797 . . 1_665 ?
O32 Mo3 O27 Na1 76.2(13) 2_797 . . 2_797 ?
O32 Mo6 O7 Co1 85.2(12) . . . . ?
N3 N5 C12 N6 0.6(8) . . . . ?
N3 N5 C12 C1 -175.6(6) . . . . ?
N4 C6 N2 C5 0.0 . . . . ?
N4 C2 C4 C13 74.0(14) . . . . ?
C6 N4 C10 C5 0.0 . . . . ?
C6 N4 C2 C4 -113.4(11) . . . . ?
C6 N2 C5 C10 0.0 . . . . ?
N2 C5 C10 N4 0.0 . . . . ?
C10 N4 C6 N2 0.0 . . . . ?
C10 N4 C2 C4 73.7(15) . . . . ?
N5 N3 C11 N6 -0.8(8) . . . . ?
N6 C13A C4A C2A -74(4) . . . . ?
C1 C3 C7 N1 -0.4(12) . . . . ?
C1 C8 C9 N1 1.3(9) . . . . ?
C2 N4 C6 N2 -174.4(11) . . . . ?
C2 N4 C10 C5 173.7(12) . . . . ?
C2 C4 C13 N6 167.6(9) . . . . ?
C3 C1 C8 C9 2.5(9) . . . . ?
C3 C1 C12 N5 129.5(8) . . . . ?
C3 C1 C12 N6 -46.1(11) . . . . ?
C7 N1 C9 C8 -4.6(9) . . . . ?
C8 C1 C3 C7 -2.9(11) . . . . ?
C8 C1 C12 N5 -48.6(10) . . . . ?
C8 C1 C12 N6 135.8(8) . . . . ?
C9 N1 C7 C3 4.2(10) . . . . ?
C11 N3 N5 C12 0.1(7) . . . . ?
C11 N6 C12 N5 -1.0(9) . . . . ?
C11 N6 C12 C1 175.0(7) . . . . ?
C11 N6 C13 C4 40.9(14) . . . . ?
C11 N6 C13A C4A 137(2) . . . . ?
C12 N6 C11 N3 1.1(9) . . . . ?
C12 N6 C13 C4 -118.9(10) . . . . ?
C12 N6 C13A C4A -78(3) . . . . ?
C12 C1 C3 C7 178.8(7) . . . . ?
C12 C1 C8 C9 -179.2(6) . . . . ?
C13 N6 C11 N3 -162.3(8) . . . . ?
C13 N6 C12 N5 162.0(9) . . . . ?
C13 N6 C12 C1 -22.0(14) . . . . ?
C13A N6 C11 N3 152.5(15) . . . . ?
C13A N6 C12 N5 -150.3(15) . . . . ?
C13A N6 C12 C1 25.8(18) . . . . ?
C13A C4A C2A N4A -80(4) . . . . ?
C4A C2A N4A C10A 116(3) . . . . ?
C4A C2A N4A C6A -59(4) . . . . ?
C2A N4A C6A C5A 175(4) . . . . ?
C10A N4A C6A C5A 0.0 . . . . ?
N4A C10A N2A C5A 0.0 . . . . ?
N4A C6A C5A N2A 0.0 . . . . ?
C6A C5A N2A C10A 0.0 . . . . ?
N2A C10A N4A C2A -176(3) . . . . ?
N2A C10A N4A C6A 0.0 . . . . ?
